data_7061185
loop_
_publ_author_name
'Horsten, Tomas'
'Alegbejo Price, Temitayo Omowumi'
'Van Meervelt, Luc'
'Emery, Flavio da Silva'
'Dehaen, Wim'

_publ_section_title
;
 2-Imidazolidinone benzofurans as unexpected outcome of the Lewis acid
 mediated Nenitzescu reaction
;
_journal_issue 5
_journal_name_full 'New Journal of Chemistry'
_journal_page_first 2028
_journal_page_last 2032
_journal_paper_doi 10.1039/D1NJ04965H
_journal_volume 46
_journal_year 2022
_chemical_formula_moiety 'C14 H14 N2 O5'
_chemical_formula_sum 'C14 H14 N2 O5'
_chemical_formula_weight 290.27
_space_group_crystal_system triclinic
_space_group_IT_number 2
_space_group_name_Hall '-P 1'
_space_group_name_H-M_alt 'P -1'
_atom_sites_solution_hydrogens mixed
_atom_sites_solution_primary dual
_audit_creation_date 2021-08-18
_audit_creation_method
;
Olex2 1.3
(compiled 2020.11.12 svn.r5f609507 for OlexSys, GUI svn.r6272)
;
_audit_update_record
;
2021-09-02 deposited with the CCDC.	2022-01-11 downloaded from the CCDC.
;
_cell_angle_alpha 66.339(5)
_cell_angle_beta 84.385(4)
_cell_angle_gamma 81.355(4)
_cell_formula_units_Z 2
_cell_length_a 8.4320(3)
_cell_length_b 8.6450(5)
_cell_length_c 10.0078(5)
_cell_measurement_reflns_used 6051
_cell_measurement_temperature 293(2)
_cell_measurement_theta_max 27.8580
_cell_measurement_theta_min 3.2370
_cell_volume 660.03(6)
_computing_cell_refinement 'CrysAlisPro 1.171.40.25a (Rigaku OD, 2018)'
_computing_data_collection 'CrysAlisPro 1.171.40.25a (Rigaku OD, 2018)'
_computing_data_reduction 'CrysAlisPro 1.171.40.25a (Rigaku OD, 2018)'
_computing_molecular_graphics 'Olex2 1.3 (Dolomanov et al., 2009)'
_computing_publication_material 'Olex2 1.3 (Dolomanov et al., 2009)'
_computing_structure_refinement 'SHELXL 2016/4 (Sheldrick, 2015)'
_computing_structure_solution 'SHELXT 2014/5 (Sheldrick, 2014)'
_diffrn_ambient_temperature 293(2)
_diffrn_detector 'CCD plate'
_diffrn_detector_area_resol_mean 15.9631
_diffrn_detector_type Eos
_diffrn_measured_fraction_theta_full 1.000
_diffrn_measured_fraction_theta_max 1.000
_diffrn_measurement_details
;
List of Runs (angles in degrees, time in seconds):

  # Type    Start    End  Width  t~exp~   \w     \q     \k     \f   Frames
#--------------------------------------------------------------------------
  1  \w    -20.00  25.00   1.00    2.50    --  -17.15 -99.00 -30.00   45
  2  \w    -20.00  25.00   1.00    2.50    --  -17.15 -99.00-150.00   45
  3  \w     -3.00  88.00   1.00    2.50    --   18.87  57.00 -60.00   91
  4  \w     35.00  95.00   1.00    2.50    --   18.87 178.00  60.00   60
  5  \w    -52.00  41.00   1.00    2.50    --   18.87 -48.00  42.00   93
  6  \w     -7.00  91.00   1.00    2.50    --   18.87  38.00-150.00   98
  7  \w    -93.00 -35.00   1.00    2.50    --  -17.15-178.00  90.00   58
  8  \w    -50.00  40.00   1.00    2.50    --   18.87 -57.00 150.00   90
  9  \w    -20.00  61.00   1.00    2.50    --   18.87 -99.00 -90.00   81
 10  \w    -20.00  61.00   1.00    2.50    --   18.87 -99.00  90.00   81
 11  \w     -7.00  91.00   1.00    2.50    --   18.87  38.00  90.00   98
 12  \w    -86.00   4.00   1.00    2.50    --  -17.15 -57.00  90.00   90
 13  \w    -20.00   5.00   1.00    2.50    --  -17.15 -99.00 -60.00   25
 14  \w    -20.00  61.00   1.00    2.50    --   18.87 -99.00 -30.00   81
;
_diffrn_measurement_device 'four-circle diffractometer'
_diffrn_measurement_device_type 'SuperNova, Single source at offset/far, Eos'
_diffrn_measurement_method '\w scans'
_diffrn_orient_matrix_type 'CrysAlisPro convention (1999,Acta A55,543-557)'
_diffrn_orient_matrix_UB_11 0.0136832000
_diffrn_orient_matrix_UB_12 -0.0709515000
_diffrn_orient_matrix_UB_13 -0.0200866000
_diffrn_orient_matrix_UB_21 -0.0703722000
_diffrn_orient_matrix_UB_22 -0.0308442000
_diffrn_orient_matrix_UB_23 0.0408857000
_diffrn_orient_matrix_UB_31 -0.0459647000
_diffrn_orient_matrix_UB_32 0.0464708000
_diffrn_orient_matrix_UB_33 -0.0626313000
_diffrn_radiation_monochromator mirror
_diffrn_radiation_probe x-ray
_diffrn_radiation_type 'Mo K\a'
_diffrn_radiation_wavelength 0.71073
_diffrn_reflns_av_R_equivalents 0.0265
_diffrn_reflns_av_unetI/netI 0.0198
_diffrn_reflns_Laue_measured_fraction_full 1.000
_diffrn_reflns_Laue_measured_fraction_max 1.000
_diffrn_reflns_limit_h_max 10
_diffrn_reflns_limit_h_min -10
_diffrn_reflns_limit_k_max 10
_diffrn_reflns_limit_k_min -10
_diffrn_reflns_limit_l_max 12
_diffrn_reflns_limit_l_min -12
_diffrn_reflns_number 13643
_diffrn_reflns_point_group_measured_fraction_full 1.000
_diffrn_reflns_point_group_measured_fraction_max 1.000
_diffrn_reflns_theta_full 25.242
_diffrn_reflns_theta_max 26.372
_diffrn_reflns_theta_min 2.445
_diffrn_source 'micro-focus sealed X-ray tube'
_diffrn_source_type 'SuperNova (Mo) X-ray Source'
_exptl_absorpt_coefficient_mu 0.113
_exptl_absorpt_correction_T_max 1.00000
_exptl_absorpt_correction_T_min 0.72104
_exptl_absorpt_correction_type multi-scan
_exptl_absorpt_process_details
;
CrysAlisPro 1.171.40.25a (Rigaku Oxford Diffraction, 2018)
Empirical absorption correction using spherical harmonics,
 implemented in SCALE3 ABSPACK scaling algorithm.
;
_exptl_crystal_colour colourless
_exptl_crystal_colour_primary colourless
_exptl_crystal_density_diffrn 1.461
_exptl_crystal_description block
_exptl_crystal_F_000 304
_exptl_crystal_size_max 0.4
_exptl_crystal_size_mid 0.3
_exptl_crystal_size_min 0.25
_refine_diff_density_max 0.217
_refine_diff_density_min -0.158
_refine_diff_density_rms 0.036
_refine_ls_extinction_coef 0.040(4)
_refine_ls_extinction_expression Fc^*^=kFc[1+0.001xFc^2^\l^3^/sin(2\q)]^-1/4^
_refine_ls_extinction_method 'SHELXL-2016/4 (Sheldrick 2016)'
_refine_ls_goodness_of_fit_ref 1.059
_refine_ls_hydrogen_treatment mixed
_refine_ls_matrix_type full
_refine_ls_number_parameters 200
_refine_ls_number_reflns 2698
_refine_ls_number_restraints 0
_refine_ls_restrained_S_all 1.059
_refine_ls_R_factor_all 0.0495
_refine_ls_R_factor_gt 0.0394
_refine_ls_shift/su_max 0.000
_refine_ls_shift/su_mean 0.000
_refine_ls_structure_factor_coef Fsqd
_refine_ls_weighting_details 'w=1/[\s^2^(Fo^2^)+(0.0407P)^2^+0.2227P] where P=(Fo^2^+2Fc^2^)/3'
_refine_ls_weighting_scheme calc
_refine_ls_wR_factor_gt 0.0955
_refine_ls_wR_factor_ref 0.1039
_reflns_Friedel_coverage 0.000
_reflns_number_gt 2225
_reflns_number_total 2698
_reflns_threshold_expression 'I > 2\s(I)'
_cod_data_source_file d1nj04965h2.cif
_cod_data_source_block wdh1105
_cod_depositor_comments 'Adding full bibliography for 7061185.cif.'
_cod_database_code 7061185
_shelx_shelxl_version_number 2016/4
_chemical_oxdiff_formula 'C14 H14 N2 O4'
_chemical_oxdiff_usercomment TH-627
_shelx_space_group_comment
;
The symmetry employed for this shelxl refinement is uniquely defined
by the following loop, which should always be used as a source of
symmetry information in preference to the above space-group names.
They are only intended as comments.
;
_shelx_estimated_absorpt_t_max 0.972
_shelx_estimated_absorpt_t_min 0.956
_diffrn_oxdiff_ac4_digest_frames
;
0117c9070dc35bfc9dbd54ea9991d56065000280503
;
_reflns_odcompleteness_completeness 99.96
_reflns_odcompleteness_iscentric 1
_reflns_odcompleteness_theta 26.32
_olex2_refinement_description
;
1. Fixed Uiso
 At 1.2 times of:
  All C(H) groups, All C(H,H) groups
 At 1.5 times of:
  All C(H,H,H) groups
2.a Secondary CH2 refined with riding coordinates:
 C13(H13A,H13B), C14(H14A,H14B), C19(H19A,H19B)
2.b Aromatic/amide H refined with riding coordinates:
 C5(H5), C7(H7), C8(H8)
2.c Idealised Me refined as rotating group:
 C20(H20A,H20B,H20C)
;
_olex2_submission_original_sample_id TH-627
_olex2_submission_special_instructions 'No special instructions were received'
_oxdiff_exptl_absorpt_empirical_details
;
Empirical correction (ABSPACK) includes:
- Absorption correction using spherical harmonics
- Frame scaling
;
_oxdiff_exptl_absorpt_empirical_full_max 1.566
_oxdiff_exptl_absorpt_empirical_full_min 0.650

loop_
_space_group_symop_operation_xyz
'x, y, z'
'-x, -y, -z'

loop_
_atom_site_label
_atom_site_type_symbol
_atom_site_fract_x
_atom_site_fract_y
_atom_site_fract_z
_atom_site_U_iso_or_equiv
_atom_site_adp_type
_atom_site_occupancy
_atom_site_site_symmetry_order
_atom_site_calc_flag
_atom_site_refinement_flags_posn
_atom_site_refinement_flags_adp
_atom_site_refinement_flags_occupancy
_atom_site_disorder_assembly
_atom_site_disorder_group
O1 O 0.59326(12) 0.64075(15) 0.75115(11) 0.0427(3) Uani 1 1 d . . . . .
C2 C 0.45172(17) 0.5933(2) 0.73328(17) 0.0370(4) Uani 1 1 d . . . . .
C3 C 0.40893(17) 0.66293(19) 0.59233(16) 0.0346(3) Uani 1 1 d . . . . .
C4 C 0.53071(17) 0.77016(19) 0.51121(16) 0.0330(3) Uani 1 1 d . . . . .
C5 C 0.55483(18) 0.88087(19) 0.36686(16) 0.0357(3) Uani 1 1 d . . . . .
H5 H 0.482471 0.897161 0.296616 0.043 Uiso 1 1 calc R U . . .
C6 C 0.68865(18) 0.9658(2) 0.33061(17) 0.0377(4) Uani 1 1 d . . . . .
C7 C 0.79830(19) 0.9418(2) 0.43512(18) 0.0429(4) Uani 1 1 d . . . . .
H7 H 0.887532 1.000911 0.407511 0.051 Uiso 1 1 calc R U . . .
C8 C 0.77654(19) 0.8318(2) 0.57900(18) 0.0436(4) Uani 1 1 d . . . . .
H8 H 0.849616 0.813927 0.649114 0.052 Uiso 1 1 calc R U . . .
C9 C 0.64098(18) 0.7502(2) 0.61287(16) 0.0366(4) Uani 1 1 d . . . . .
N10 N 0.38225(15) 0.48222(17) 0.85945(14) 0.0407(3) Uani 1 1 d . . . . .
C11 C 0.22313(18) 0.5088(2) 0.90259(17) 0.0383(4) Uani 1 1 d . . . . .
N12 N 0.17810(17) 0.35977(18) 0.99275(16) 0.0445(4) Uani 1 1 d . . . . .
C13 C 0.3004(2) 0.2178(2) 1.0106(2) 0.0497(4) Uani 1 1 d . . . . .
H13A H 0.267931 0.141660 0.971669 0.060 Uiso 1 1 calc R U . . .
H13B H 0.324087 0.154253 1.112672 0.060 Uiso 1 1 calc R U . . .
C14 C 0.4444(2) 0.3026(2) 0.9235(2) 0.0519(5) Uani 1 1 d . . . . .
H14A H 0.531924 0.283340 0.986546 0.062 Uiso 1 1 calc R U . . .
H14B H 0.481931 0.260153 0.848278 0.062 Uiso 1 1 calc R U . . .
O15 O 0.14098(14) 0.64941(15) 0.86633(14) 0.0518(3) Uani 1 1 d . . . . .
C16 C 0.26989(19) 0.6208(2) 0.54161(18) 0.0401(4) Uani 1 1 d . . . . .
O17 O 0.18453(16) 0.51768(18) 0.61872(14) 0.0634(4) Uani 1 1 d . . . . .
O18 O 0.25166(13) 0.70811(15) 0.39866(12) 0.0470(3) Uani 1 1 d . . . . .
C19 C 0.1184(2) 0.6709(2) 0.3390(2) 0.0504(4) Uani 1 1 d . . . . .
H19A H 0.021186 0.674640 0.398632 0.060 Uiso 1 1 calc R U . . .
H19B H 0.141259 0.558290 0.337475 0.060 Uiso 1 1 calc R U . . .
C20 C 0.0973(3) 0.8021(3) 0.1876(2) 0.0750(7) Uani 1 1 d . . . . .
H20A H 0.193252 0.795547 0.129030 0.113 Uiso 1 1 calc R U . . .
H20B H 0.076562 0.913102 0.190256 0.113 Uiso 1 1 calc R U . . .
H20C H 0.008466 0.781944 0.146129 0.113 Uiso 1 1 calc R U . . .
O21 O 0.70968(16) 1.07325(17) 0.18751(13) 0.0521(3) Uani 1 1 d . . . . .
H12 H 0.081(2) 0.354(2) 1.036(2) 0.055(5) Uiso 1 1 d . . . . .
H21 H 0.770(3) 1.155(3) 0.180(2) 0.074(7) Uiso 1 1 d . . . . .

loop_
_atom_site_aniso_label
_atom_site_aniso_U_11
_atom_site_aniso_U_22
_atom_site_aniso_U_33
_atom_site_aniso_U_23
_atom_site_aniso_U_13
_atom_site_aniso_U_12
O1 0.0309(6) 0.0592(7) 0.0355(6) -0.0132(5) 0.0022(4) -0.0161(5)
C2 0.0269(7) 0.0435(9) 0.0405(8) -0.0156(7) 0.0049(6) -0.0106(6)
C3 0.0279(7) 0.0385(8) 0.0386(8) -0.0155(6) 0.0028(6) -0.0092(6)
C4 0.0273(7) 0.0355(8) 0.0390(8) -0.0178(6) 0.0031(6) -0.0066(6)
C5 0.0345(8) 0.0379(8) 0.0369(8) -0.0159(7) -0.0006(6) -0.0078(6)
C6 0.0369(8) 0.0360(8) 0.0391(8) -0.0140(7) 0.0070(6) -0.0089(6)
C7 0.0317(8) 0.0498(10) 0.0498(10) -0.0201(8) 0.0073(7) -0.0171(7)
C8 0.0303(8) 0.0595(11) 0.0446(9) -0.0214(8) 0.0016(6) -0.0151(7)
C9 0.0301(7) 0.0442(9) 0.0349(8) -0.0145(7) 0.0040(6) -0.0096(6)
N10 0.0329(7) 0.0439(8) 0.0388(7) -0.0096(6) 0.0057(5) -0.0092(6)
C11 0.0339(8) 0.0422(9) 0.0380(8) -0.0132(7) 0.0050(6) -0.0135(7)
N12 0.0367(8) 0.0423(8) 0.0479(8) -0.0101(6) 0.0082(6) -0.0140(6)
C13 0.0509(10) 0.0427(10) 0.0496(10) -0.0111(8) 0.0003(8) -0.0100(8)
C14 0.0472(10) 0.0486(10) 0.0492(10) -0.0108(8) 0.0050(8) -0.0027(8)
O15 0.0388(6) 0.0419(7) 0.0635(8) -0.0110(6) 0.0153(5) -0.0107(5)
C16 0.0341(8) 0.0441(9) 0.0440(9) -0.0173(7) 0.0013(7) -0.0125(7)
O17 0.0581(8) 0.0746(9) 0.0563(8) -0.0133(7) 0.0010(6) -0.0420(7)
O18 0.0382(6) 0.0582(8) 0.0452(7) -0.0147(6) -0.0060(5) -0.0211(5)
C19 0.0373(9) 0.0590(11) 0.0639(12) -0.0291(9) -0.0103(8) -0.0134(8)
C20 0.0514(12) 0.120(2) 0.0562(12) -0.0302(13) -0.0095(9) -0.0246(12)
O21 0.0569(8) 0.0506(8) 0.0421(7) -0.0069(6) 0.0043(5) -0.0229(6)

loop_
_atom_type_symbol
_atom_type_description
_atom_type_scat_dispersion_real
_atom_type_scat_dispersion_imag
_atom_type_scat_source
C C 0.0033 0.0016 'International Tables Vol C Tables 4.2.6.8 and 6.1.1.4'
H H 0.0000 0.0000 'International Tables Vol C Tables 4.2.6.8 and 6.1.1.4'
N N 0.0061 0.0033 'International Tables Vol C Tables 4.2.6.8 and 6.1.1.4'
O O 0.0106 0.0060 'International Tables Vol C Tables 4.2.6.8 and 6.1.1.4'

loop_
_geom_angle_atom_site_label_1
_geom_angle_atom_site_label_2
_geom_angle_atom_site_label_3
_geom_angle
_geom_angle_site_symmetry_1
_geom_angle_site_symmetry_3
_geom_angle_publ_flag
C2 O1 C9 105.28(11) . . ?
O1 C2 N10 115.00(13) . . ?
C3 C2 O1 112.53(13) . . ?
C3 C2 N10 132.44(14) . . ?
C2 C3 C4 106.04(13) . . ?
C2 C3 C16 123.44(13) . . ?
C4 C3 C16 130.40(14) . . ?
C5 C4 C3 135.46(14) . . ?
C9 C4 C3 105.45(13) . . ?
C9 C4 C5 119.07(13) . . ?
C4 C5 H5 120.8 . . ?
C6 C5 C4 118.31(14) . . ?
C6 C5 H5 120.8 . . ?
C5 C6 C7 121.30(14) . . ?
O21 C6 C5 117.00(14) . . ?
O21 C6 C7 121.70(14) . . ?
C6 C7 H7 119.4 . . ?
C8 C7 C6 121.16(14) . . ?
C8 C7 H7 119.4 . . ?
C7 C8 H8 121.8 . . ?
C9 C8 C7 116.44(15) . . ?
C9 C8 H8 121.8 . . ?
C4 C9 O1 110.66(12) . . ?
C8 C9 O1 125.63(14) . . ?
C8 C9 C4 123.70(14) . . ?
C2 N10 C11 123.07(13) . . ?
C2 N10 C14 121.40(13) . . ?
C11 N10 C14 111.08(13) . . ?
N12 C11 N10 108.23(14) . . ?
O15 C11 N10 124.88(14) . . ?
O15 C11 N12 126.84(15) . . ?
C11 N12 C13 113.66(14) . . ?
C11 N12 H12 120.6(13) . . ?
C13 N12 H12 125.7(13) . . ?
N12 C13 H13A 111.1 . . ?
N12 C13 H13B 111.1 . . ?
N12 C13 C14 103.18(13) . . ?
H13A C13 H13B 109.1 . . ?
C14 C13 H13A 111.1 . . ?
C14 C13 H13B 111.1 . . ?
N10 C14 C13 103.66(13) . . ?
N10 C14 H14A 111.0 . . ?
N10 C14 H14B 111.0 . . ?
C13 C14 H14A 111.0 . . ?
C13 C14 H14B 111.0 . . ?
H14A C14 H14B 109.0 . . ?
O17 C16 C3 124.14(15) . . ?
O17 C16 O18 123.87(15) . . ?
O18 C16 C3 111.97(13) . . ?
C16 O18 C19 115.44(13) . . ?
O18 C19 H19A 110.2 . . ?
O18 C19 H19B 110.2 . . ?
O18 C19 C20 107.66(15) . . ?
H19A C19 H19B 108.5 . . ?
C20 C19 H19A 110.2 . . ?
C20 C19 H19B 110.2 . . ?
C19 C20 H20A 109.5 . . ?
C19 C20 H20B 109.5 . . ?
C19 C20 H20C 109.5 . . ?
H20A C20 H20B 109.5 . . ?
H20A C20 H20C 109.5 . . ?
H20B C20 H20C 109.5 . . ?
C6 O21 H21 110.8(14) . . ?

loop_
_geom_bond_atom_site_label_1
_geom_bond_atom_site_label_2
_geom_bond_distance
_geom_bond_site_symmetry_2
_geom_bond_publ_flag
O1 C2 1.3683(18) . ?
O1 C9 1.3880(18) . ?
C2 C3 1.355(2) . ?
C2 N10 1.3823(19) . ?
C3 C4 1.4464(19) . ?
C3 C16 1.469(2) . ?
C4 C5 1.391(2) . ?
C4 C9 1.387(2) . ?
C5 H5 0.9300 . ?
C5 C6 1.378(2) . ?
C6 C7 1.396(2) . ?
C6 O21 1.3702(19) . ?
C7 H7 0.9300 . ?
C7 C8 1.383(2) . ?
C8 H8 0.9300 . ?
C8 C9 1.376(2) . ?
N10 C11 1.383(2) . ?
N10 C14 1.456(2) . ?
C11 N12 1.329(2) . ?
C11 O15 1.237(2) . ?
N12 C13 1.443(2) . ?
N12 H12 0.89(2) . ?
C13 H13A 0.9700 . ?
C13 H13B 0.9700 . ?
C13 C14 1.523(2) . ?
C14 H14A 0.9700 . ?
C14 H14B 0.9700 . ?
C16 O17 1.1999(19) . ?
C16 O18 1.3348(19) . ?
O18 C19 1.4544(19) . ?
C19 H19A 0.9700 . ?
C19 H19B 0.9700 . ?
C19 C20 1.492(3) . ?
C20 H20A 0.9600 . ?
C20 H20B 0.9600 . ?
C20 H20C 0.9600 . ?
O21 H21 0.90(2) . ?

loop_
_geom_torsion_atom_site_label_1
_geom_torsion_atom_site_label_2
_geom_torsion_atom_site_label_3
_geom_torsion_atom_site_label_4
_geom_torsion
_geom_torsion_site_symmetry_1
_geom_torsion_site_symmetry_2
_geom_torsion_site_symmetry_3
_geom_torsion_site_symmetry_4
_geom_torsion_publ_flag
O1 C2 C3 C4 -2.02(18) . . . . ?
O1 C2 C3 C16 174.43(14) . . . . ?
O1 C2 N10 C11 129.80(16) . . . . ?
O1 C2 N10 C14 -76.0(2) . . . . ?
C2 O1 C9 C4 0.06(17) . . . . ?
C2 O1 C9 C8 178.80(16) . . . . ?
C2 C3 C4 C5 -176.50(17) . . . . ?
C2 C3 C4 C9 1.93(17) . . . . ?
C2 C3 C16 O17 -2.3(3) . . . . ?
C2 C3 C16 O18 179.02(15) . . . . ?
C2 N10 C11 N12 157.91(15) . . . . ?
C2 N10 C11 O15 -24.5(3) . . . . ?
C2 N10 C14 C13 -155.58(15) . . . . ?
C3 C2 N10 C11 -52.0(3) . . . . ?
C3 C2 N10 C14 102.2(2) . . . . ?
C3 C4 C5 C6 178.63(16) . . . . ?
C3 C4 C9 O1 -1.23(17) . . . . ?
C3 C4 C9 C8 -179.99(16) . . . . ?
C3 C16 O18 C19 178.72(14) . . . . ?
C4 C3 C16 O17 173.17(17) . . . . ?
C4 C3 C16 O18 -5.5(2) . . . . ?
C4 C5 C6 C7 0.2(2) . . . . ?
C4 C5 C6 O21 179.66(14) . . . . ?
C5 C4 C9 O1 177.50(13) . . . . ?
C5 C4 C9 C8 -1.3(2) . . . . ?
C5 C6 C7 C8 0.0(3) . . . . ?
C6 C7 C8 C9 -0.8(3) . . . . ?
C7 C8 C9 O1 -177.11(15) . . . . ?
C7 C8 C9 C4 1.5(3) . . . . ?
C9 O1 C2 C3 1.27(18) . . . . ?
C9 O1 C2 N10 179.85(13) . . . . ?
C9 C4 C5 C6 0.4(2) . . . . ?
N10 C2 C3 C4 179.73(16) . . . . ?
N10 C2 C3 C16 -3.8(3) . . . . ?
N10 C11 N12 C13 -3.9(2) . . . . ?
C11 N10 C14 C13 1.43(19) . . . . ?
C11 N12 C13 C14 4.6(2) . . . . ?
N12 C13 C14 N10 -3.38(18) . . . . ?
C14 N10 C11 N12 1.35(19) . . . . ?
C14 N10 C11 O15 178.89(16) . . . . ?
O15 C11 N12 C13 178.65(17) . . . . ?
C16 C3 C4 C5 7.4(3) . . . . ?
C16 C3 C4 C9 -174.18(16) . . . . ?
C16 O18 C19 C20 169.12(16) . . . . ?
O17 C16 O18 C19 0.1(3) . . . . ?
O21 C6 C7 C8 -179.39(15) . . . . ?
